data_7016801
loop_
_publ_author_name
'Cross, Warren B.'
'Daly, Christopher G.'
'Boutadla, Youcef'
'Singh, Kuldip'

_publ_section_title
;
 Variable coordination of amine functionalised N-heterocyclic carbene
 ligands to Ru, Rh and Ir: C-H and N-H activation and catalytic
 transfer hydrogenation.
;
_journal_issue 38
_journal_name_full 'Dalton transactions (Cambridge, England : 2003)'
_journal_page_first 9722
_journal_page_last 9730
_journal_paper_doi 10.1039/c1dt10753d
_journal_volume 40
_journal_year 2011
_chemical_formula_moiety 'C22 H29 I Ir N3'
_chemical_formula_sum 'C22 H29 I Ir N3'
_chemical_formula_weight 654.58
_chemical_name_common 'Cp*Ir(C,NH)I (7)'
_chemical_name_systematic
;
?
;
_space_group_IT_number 2
_symmetry_cell_setting triclinic
_symmetry_space_group_name_Hall '-P 1'
_symmetry_space_group_name_H-M 'P -1'
_atom_sites_solution_hydrogens geom
_atom_sites_solution_primary direct
_atom_sites_solution_secondary difmap
_audit_creation_method SHELXL-97
_cell_angle_alpha 75.863(5)
_cell_angle_beta 78.648(5)
_cell_angle_gamma 86.600(5)
_cell_formula_units_Z 2
_cell_length_a 9.218(3)
_cell_length_b 10.812(3)
_cell_length_c 11.389(4)
_cell_measurement_reflns_used 812
_cell_measurement_temperature 150(2)
_cell_measurement_theta_max 25.297
_cell_measurement_theta_min 2.254
_cell_volume 1079.1(6)
_computing_cell_refinement 'Bruker SMART'
_computing_data_collection 'Bruker SMART'
_computing_data_reduction 'Bruker SHELXTL'
_computing_molecular_graphics 'Bruker SHELXTL'
_computing_publication_material 'Bruker SHELXTL'
_computing_structure_refinement 'SHELXL-97 (Sheldrick, 1997)'
_computing_structure_solution 'SHELXS-97 (Sheldrick, 1990)'
_diffrn_ambient_temperature 150(2)
_diffrn_measured_fraction_theta_full 0.985
_diffrn_measured_fraction_theta_max 0.985
_diffrn_measurement_device_type 'Bruker Apex 2000 CCD area detector'
_diffrn_measurement_method 'phi and omega scans'
_diffrn_radiation_monochromator graphite
_diffrn_radiation_source 'fine-focus sealed tube'
_diffrn_radiation_type MoK\a
_diffrn_radiation_wavelength 0.71073
_diffrn_reflns_av_R_equivalents 0.0537
_diffrn_reflns_av_sigmaI/netI 0.0815
_diffrn_reflns_limit_h_max 11
_diffrn_reflns_limit_h_min -11
_diffrn_reflns_limit_k_max 13
_diffrn_reflns_limit_k_min -13
_diffrn_reflns_limit_l_max 14
_diffrn_reflns_limit_l_min -14
_diffrn_reflns_number 8383
_diffrn_reflns_theta_full 26.00
_diffrn_reflns_theta_max 26.00
_diffrn_reflns_theta_min 1.88
_exptl_absorpt_coefficient_mu 7.628
_exptl_absorpt_correction_T_max 0.862
_exptl_absorpt_correction_T_min 0.586
_exptl_absorpt_correction_type empirical
_exptl_absorpt_process_details
;
absorption correction based on 4642 reflections(SADABS);Rint 0.0819 before
correction and 0.0365 after.
;
_exptl_crystal_colour orange
_exptl_crystal_density_diffrn 2.015
_exptl_crystal_density_method 'not measured'
_exptl_crystal_description plate
_exptl_crystal_F_000 624
_exptl_crystal_size_max 0.13
_exptl_crystal_size_mid 0.11
_exptl_crystal_size_min 0.05
_refine_diff_density_max 2.294
_refine_diff_density_min -1.647
_refine_diff_density_rms 0.228
_refine_ls_extinction_method none
_refine_ls_goodness_of_fit_ref 1.012
_refine_ls_hydrogen_treatment constr
_refine_ls_matrix_type full
_refine_ls_number_parameters 251
_refine_ls_number_reflns 4177
_refine_ls_number_restraints 0
_refine_ls_restrained_S_all 1.012
_refine_ls_R_factor_all 0.0612
_refine_ls_R_factor_gt 0.0471
_refine_ls_shift/su_max 0.000
_refine_ls_shift/su_mean 0.000
_refine_ls_structure_factor_coef Fsqd
_refine_ls_weighting_details 'calc w=1/[\s^2^(Fo^2^)+(0.0421P)^2^+0.0000P] where P=(Fo^2^+2Fc^2^)/3'
_refine_ls_weighting_scheme calc
_refine_ls_wR_factor_gt 0.0963
_refine_ls_wR_factor_ref 0.1008
_reflns_number_gt 3460
_reflns_number_total 4177
_reflns_threshold_expression >2sigma(I)
_cod_data_source_file c1dt10753d.txt
_cod_data_source_block 11005
_cod_depositor_comments
;
The following automatic conversions were performed:

'_symmetry_cell_setting' value 'Triclinic' changed to 'triclinic'
according to /home/saulius/struct/CIF-dictionaries/cif_core.dic
dictionary named 'cif_core.dic' version 2.4.1 from 2010-06-29.

Automatic conversion script
Id: cif_fix_values 1715 2011-07-08 13:25:40Z adriana 
;
_cod_original_sg_symbol_H-M P-1
_cod_database_code 7016801

loop_
_symmetry_equiv_pos_as_xyz
'x, y, z'
'-x, -y, -z'

loop_
_atom_site_label
_atom_site_type_symbol
_atom_site_fract_x
_atom_site_fract_y
_atom_site_fract_z
_atom_site_U_iso_or_equiv
_atom_site_adp_type
_atom_site_occupancy
_atom_site_symmetry_multiplicity
_atom_site_calc_flag
_atom_site_refinement_flags
Ir1 Ir 0.30326(4) 0.15555(3) 0.70143(3) 0.02139(12) Uani 1 1 d .
I1 I 0.58516(7) 0.13841(6) 0.73359(7) 0.0420(2) Uani 1 1 d .
N1 N 0.3868(8) 0.1800(7) 0.5118(7) 0.0312(18) Uani 1 1 d .
H1 H 0.4722 0.1465 0.4844 0.037 Uiso 1 1 calc R
N2 N 0.2881(8) 0.4189(7) 0.5432(6) 0.0241(16) Uani 1 1 d .
N3 N 0.3499(8) 0.4326(7) 0.7117(7) 0.0283(17) Uani 1 1 d .
C1 C 0.3136(9) 0.3439(8) 0.6538(8) 0.026(2) Uani 1 1 d .
C2 C 0.3142(10) 0.5462(8) 0.5312(8) 0.028(2) Uani 1 1 d .
H2 H 0.3076 0.6140 0.4614 0.034 Uiso 1 1 calc R
C3 C 0.3502(11) 0.5556(8) 0.6350(8) 0.032(2) Uani 1 1 d .
H3 H 0.3723 0.6322 0.6545 0.038 Uiso 1 1 calc R
C4 C 0.2443(10) 0.3680(9) 0.4510(8) 0.027(2) Uani 1 1 d .
C5 C 0.3043(10) 0.2487(8) 0.4354(8) 0.026(2) Uani 1 1 d .
C6 C 0.2649(11) 0.2108(10) 0.3357(8) 0.040(3) Uani 1 1 d .
H6 H 0.3022 0.1322 0.3181 0.048 Uiso 1 1 calc R
C7 C 0.1731(13) 0.2853(11) 0.2630(9) 0.049(3) Uani 1 1 d .
H7 H 0.1534 0.2585 0.1943 0.058 Uiso 1 1 calc R
C8 C 0.1108(12) 0.3955(11) 0.2870(9) 0.046(3) Uani 1 1 d .
H8 H 0.0412 0.4412 0.2407 0.055 Uiso 1 1 calc R
C9 C 0.1502(10) 0.4395(9) 0.3795(8) 0.033(2) Uani 1 1 d .
H9 H 0.1127 0.5192 0.3943 0.040 Uiso 1 1 calc R
C10 C 0.3751(10) 0.4060(9) 0.8379(8) 0.033(2) Uani 1 1 d .
H10 H 0.3690 0.3116 0.8717 0.040 Uiso 1 1 calc R
C11 C 0.5264(12) 0.4465(11) 0.8447(10) 0.048(3) Uani 1 1 d .
H11A H 0.6021 0.4049 0.7934 0.073 Uiso 1 1 calc R
H11B H 0.5408 0.4215 0.9303 0.073 Uiso 1 1 calc R
H11C H 0.5346 0.5393 0.8147 0.073 Uiso 1 1 calc R
C12 C 0.2532(11) 0.4674(10) 0.9173(9) 0.042(3) Uani 1 1 d .
H12A H 0.2623 0.5604 0.8916 0.063 Uiso 1 1 calc R
H12B H 0.2625 0.4382 1.0040 0.063 Uiso 1 1 calc R
H12C H 0.1563 0.4431 0.9074 0.063 Uiso 1 1 calc R
C13 C 0.0847(10) 0.1386(8) 0.8135(8) 0.026(2) Uani 1 1 d .
C14 C 0.1840(10) 0.0689(8) 0.8879(8) 0.030(2) Uani 1 1 d .
C15 C 0.2455(10) -0.0319(8) 0.8329(9) 0.031(2) Uani 1 1 d .
C16 C 0.1890(10) -0.0253(8) 0.7248(9) 0.029(2) Uani 1 1 d .
C17 C 0.0911(9) 0.0827(9) 0.7093(8) 0.027(2) Uani 1 1 d .
C18 C -0.0204(10) 0.2468(9) 0.8377(9) 0.038(2) Uani 1 1 d .
H18A H -0.0050 0.3189 0.7654 0.056 Uiso 1 1 calc R
H18B H -0.0013 0.2735 0.9094 0.056 Uiso 1 1 calc R
H18C H -0.1227 0.2177 0.8539 0.056 Uiso 1 1 calc R
C19 C 0.2038(12) 0.0875(10) 1.0090(8) 0.043(3) Uani 1 1 d .
H19A H 0.1365 0.0314 1.0755 0.065 Uiso 1 1 calc R
H19B H 0.1817 0.1765 1.0122 0.065 Uiso 1 1 calc R
H19C H 0.3062 0.0667 1.0192 0.065 Uiso 1 1 calc R
C20 C 0.3507(11) -0.1317(10) 0.8847(11) 0.048(3) Uani 1 1 d .
H20A H 0.2947 -0.2042 0.9404 0.073 Uiso 1 1 calc R
H20B H 0.4104 -0.0957 0.9303 0.073 Uiso 1 1 calc R
H20C H 0.4159 -0.1604 0.8172 0.073 Uiso 1 1 calc R
C21 C 0.2259(12) -0.1142(9) 0.6421(10) 0.046(3) Uani 1 1 d .
H21A H 0.3267 -0.1476 0.6443 0.069 Uiso 1 1 calc R
H21B H 0.2192 -0.0686 0.5576 0.069 Uiso 1 1 calc R
H21C H 0.1561 -0.1850 0.6696 0.069 Uiso 1 1 calc R
C22 C -0.0044(11) 0.1176(10) 0.6136(9) 0.040(3) Uani 1 1 d .
H22A H -0.0919 0.0633 0.6391 0.061 Uiso 1 1 calc R
H22B H 0.0518 0.1053 0.5347 0.061 Uiso 1 1 calc R
H22C H -0.0355 0.2072 0.6042 0.061 Uiso 1 1 calc R

loop_
_atom_site_aniso_label
_atom_site_aniso_U_11
_atom_site_aniso_U_22
_atom_site_aniso_U_33
_atom_site_aniso_U_23
_atom_site_aniso_U_13
_atom_site_aniso_U_12
Ir1 0.01827(18) 0.01797(18) 0.02652(19) -0.00261(13) -0.00409(13) -0.00074(13)
I1 0.0254(3) 0.0366(4) 0.0582(5) 0.0025(3) -0.0115(3) 0.0009(3)
N1 0.021(4) 0.033(5) 0.032(4) -0.004(4) 0.010(3) 0.000(3)
N2 0.026(4) 0.023(4) 0.024(4) -0.002(3) -0.009(3) -0.001(3)
N3 0.032(4) 0.026(4) 0.029(4) -0.005(3) -0.011(3) -0.002(3)
C1 0.022(5) 0.028(5) 0.026(5) -0.003(4) 0.000(4) -0.008(4)
C2 0.031(5) 0.017(5) 0.033(5) -0.002(4) -0.005(4) 0.004(4)
C3 0.044(6) 0.013(4) 0.035(5) -0.005(4) 0.005(5) -0.009(4)
C4 0.027(5) 0.032(5) 0.021(4) -0.006(4) -0.004(4) -0.007(4)
C5 0.026(5) 0.024(5) 0.024(5) -0.006(4) 0.004(4) -0.010(4)
C6 0.041(6) 0.052(7) 0.023(5) -0.010(5) 0.004(5) -0.010(5)
C7 0.067(8) 0.050(7) 0.029(6) -0.004(5) -0.009(6) -0.031(6)
C8 0.050(7) 0.051(7) 0.032(6) 0.005(5) -0.014(5) -0.009(6)
C9 0.031(5) 0.037(6) 0.030(5) -0.003(4) -0.008(4) -0.001(4)
C10 0.032(5) 0.037(6) 0.029(5) -0.001(4) -0.010(4) -0.014(4)
C11 0.052(7) 0.058(8) 0.040(6) -0.014(6) -0.013(5) -0.019(6)
C12 0.045(6) 0.045(7) 0.035(6) -0.008(5) -0.003(5) -0.009(5)
C13 0.025(5) 0.016(4) 0.034(5) -0.002(4) 0.002(4) -0.007(4)
C14 0.029(5) 0.023(5) 0.034(5) -0.002(4) -0.002(4) -0.010(4)
C15 0.022(5) 0.021(5) 0.044(6) 0.003(4) -0.003(4) -0.003(4)
C16 0.023(5) 0.021(5) 0.042(6) -0.014(4) 0.003(4) -0.008(4)
C17 0.020(4) 0.033(5) 0.022(5) -0.003(4) 0.007(4) -0.016(4)
C18 0.026(5) 0.035(6) 0.049(6) -0.017(5) 0.011(5) 0.001(4)
C19 0.050(7) 0.053(7) 0.026(5) -0.002(5) -0.011(5) -0.015(5)
C20 0.034(6) 0.030(6) 0.077(8) -0.006(5) -0.007(6) 0.005(5)
C21 0.047(7) 0.031(6) 0.059(7) -0.021(5) 0.009(6) -0.007(5)
C22 0.030(5) 0.054(7) 0.042(6) -0.013(5) -0.015(5) -0.004(5)

loop_
_atom_type_symbol
_atom_type_description
_atom_type_scat_dispersion_real
_atom_type_scat_dispersion_imag
_atom_type_scat_source
C C 0.0033 0.0016 'International Tables Vol C Tables 4.2.6.8 and 6.1.1.4'
H H 0.0000 0.0000 'International Tables Vol C Tables 4.2.6.8 and 6.1.1.4'
N N 0.0061 0.0033 'International Tables Vol C Tables 4.2.6.8 and 6.1.1.4'
Ir Ir -1.4442 7.9887 'International Tables Vol C Tables 4.2.6.8 and 6.1.1.4'
I I -0.4742 1.8119 'International Tables Vol C Tables 4.2.6.8 and 6.1.1.4'

loop_
_geom_angle_atom_site_label_1
_geom_angle_atom_site_label_2
_geom_angle_atom_site_label_3
_geom_angle
C1 Ir1 N1 81.1(3)
C1 Ir1 C17 114.1(4)
N1 Ir1 C17 99.1(3)
C1 Ir1 C13 98.1(3)
N1 Ir1 C13 134.4(3)
C17 Ir1 C13 39.5(3)
C1 Ir1 C14 116.9(3)
N1 Ir1 C14 159.3(3)
C17 Ir1 C14 65.1(3)
C13 Ir1 C14 38.3(3)
C1 Ir1 C16 151.9(4)
N1 Ir1 C16 95.8(3)
C17 Ir1 C16 38.4(3)
C13 Ir1 C16 64.2(3)
C14 Ir1 C16 63.5(3)
C1 Ir1 C15 154.2(4)
N1 Ir1 C15 124.6(3)
C17 Ir1 C15 63.5(3)
C13 Ir1 C15 63.0(3)
C14 Ir1 C15 37.5(3)
C16 Ir1 C15 37.1(3)
C1 Ir1 I1 90.9(3)
N1 Ir1 I1 87.3(2)
C17 Ir1 I1 154.8(3)
C13 Ir1 I1 138.2(2)
C14 Ir1 I1 101.8(2)
C16 Ir1 I1 117.0(2)
C15 Ir1 I1 92.7(2)
C5 N1 Ir1 116.8(6)
C5 N1 H1 121.6
Ir1 N1 H1 121.6
C1 N2 C2 112.3(7)
C1 N2 C4 122.9(7)
C2 N2 C4 124.8(7)
C1 N3 C3 110.6(7)
C1 N3 C10 125.7(7)
C3 N3 C10 123.6(7)
N2 C1 N3 102.4(7)
N2 C1 Ir1 124.9(6)
N3 C1 Ir1 132.7(7)
C3 C2 N2 106.9(8)
C3 C2 H2 126.5
N2 C2 H2 126.5
C2 C3 N3 107.8(8)
C2 C3 H3 126.1
N3 C3 H3 126.1
C9 C4 C5 123.6(8)
C9 C4 N2 118.6(8)
C5 C4 N2 117.8(8)
N1 C5 C4 121.0(8)
N1 C5 C6 125.0(9)
C4 C5 C6 113.9(9)
C7 C6 C5 121.7(10)
C7 C6 H6 119.2
C5 C6 H6 119.2
C8 C7 C6 121.9(10)
C8 C7 H7 119.0
C6 C7 H7 119.0
C7 C8 C9 118.7(10)
C7 C8 H8 120.6
C9 C8 H8 120.6
C8 C9 C4 120.0(10)
C8 C9 H9 120.0
C4 C9 H9 120.0
N3 C10 C11 112.4(8)
N3 C10 C12 110.3(8)
C11 C10 C12 111.4(8)
N3 C10 H10 107.5
C11 C10 H10 107.5
C12 C10 H10 107.5
C10 C11 H11A 109.5
C10 C11 H11B 109.5
H11A C11 H11B 109.5
C10 C11 H11C 109.5
H11A C11 H11C 109.5
H11B C11 H11C 109.5
C10 C12 H12A 109.5
C10 C12 H12B 109.5
H12A C12 H12B 109.5
C10 C12 H12C 109.5
H12A C12 H12C 109.5
H12B C12 H12C 109.5
C14 C13 C17 108.1(8)
C14 C13 C18 128.5(8)
C17 C13 C18 123.2(8)
C14 C13 Ir1 72.5(5)
C17 C13 Ir1 69.3(5)
C18 C13 Ir1 126.9(6)
C15 C14 C13 107.1(8)
C15 C14 C19 126.2(9)
C13 C14 C19 126.2(9)
C15 C14 Ir1 72.4(5)
C13 C14 Ir1 69.2(5)
C19 C14 Ir1 129.6(6)
C16 C15 C14 109.7(8)
C16 C15 C20 125.6(9)
C14 C15 C20 124.7(9)
C16 C15 Ir1 70.7(5)
C14 C15 Ir1 70.1(5)
C20 C15 Ir1 127.0(7)
C15 C16 C17 107.6(7)
C15 C16 C21 126.0(9)
C17 C16 C21 126.4(9)
C15 C16 Ir1 72.1(5)
C17 C16 Ir1 67.7(5)
C21 C16 Ir1 125.2(6)
C16 C17 C13 107.4(8)
C16 C17 C22 125.5(8)
C13 C17 C22 126.5(9)
C16 C17 Ir1 73.8(5)
C13 C17 Ir1 71.2(5)
C22 C17 Ir1 127.6(6)
C13 C18 H18A 109.5
C13 C18 H18B 109.5
H18A C18 H18B 109.5
C13 C18 H18C 109.5
H18A C18 H18C 109.5
H18B C18 H18C 109.5
C14 C19 H19A 109.5
C14 C19 H19B 109.5
H19A C19 H19B 109.5
C14 C19 H19C 109.5
H19A C19 H19C 109.5
H19B C19 H19C 109.5
C15 C20 H20A 109.5
C15 C20 H20B 109.5
H20A C20 H20B 109.5
C15 C20 H20C 109.5
H20A C20 H20C 109.5
H20B C20 H20C 109.5
C16 C21 H21A 109.5
C16 C21 H21B 109.5
H21A C21 H21B 109.5
C16 C21 H21C 109.5
H21A C21 H21C 109.5
H21B C21 H21C 109.5
C17 C22 H22A 109.5
C17 C22 H22B 109.5
H22A C22 H22B 109.5
C17 C22 H22C 109.5
H22A C22 H22C 109.5
H22B C22 H22C 109.5

loop_
_geom_bond_atom_site_label_1
_geom_bond_atom_site_label_2
_geom_bond_distance
Ir1 C1 1.978(9)
Ir1 N1 2.101(7)
Ir1 C17 2.129(8)
Ir1 C13 2.154(8)
Ir1 C14 2.197(9)
Ir1 C16 2.210(8)
Ir1 C15 2.228(9)
Ir1 I1 2.6843(11)
N1 C5 1.328(11)
N1 H1 0.8800
N2 C1 1.376(11)
N2 C2 1.380(10)
N2 C4 1.430(10)
N3 C1 1.379(11)
N3 C3 1.401(11)
N3 C10 1.457(11)
C2 C3 1.318(12)
C2 H2 0.9500
C3 H3 0.9500
C4 C9 1.380(13)
C4 C5 1.411(12)
C5 C6 1.413(12)
C6 C7 1.385(15)
C6 H6 0.9500
C7 C8 1.356(15)
C7 H7 0.9500
C8 C9 1.373(13)
C8 H8 0.9500
C9 H9 0.9500
C10 C11 1.508(13)
C10 C12 1.525(13)
C10 H10 1.0000
C11 H11A 0.9800
C11 H11B 0.9800
C11 H11C 0.9800
C12 H12A 0.9800
C12 H12B 0.9800
C12 H12C 0.9800
C13 C14 1.427(13)
C13 C17 1.447(12)
C13 C18 1.516(12)
C14 C15 1.422(13)
C14 C19 1.488(12)
C15 C16 1.413(13)
C15 C20 1.498(13)
C16 C17 1.430(12)
C16 C21 1.485(12)
C17 C22 1.498(12)
C18 H18A 0.9800
C18 H18B 0.9800
C18 H18C 0.9800
C19 H19A 0.9800
C19 H19B 0.9800
C19 H19C 0.9800
C20 H20A 0.9800
C20 H20B 0.9800
C20 H20C 0.9800
C21 H21A 0.9800
C21 H21B 0.9800
C21 H21C 0.9800
C22 H22A 0.9800
C22 H22B 0.9800
C22 H22C 0.9800

loop_
_geom_torsion_atom_site_label_1
_geom_torsion_atom_site_label_2
_geom_torsion_atom_site_label_3
_geom_torsion_atom_site_label_4
_geom_torsion
C1 Ir1 N1 C5 -59.6(7)
C17 Ir1 N1 C5 53.6(7)
C13 Ir1 N1 C5 33.1(8)
C14 Ir1 N1 C5 91.9(11)
C16 Ir1 N1 C5 92.2(7)
C15 Ir1 N1 C5 117.6(7)
I1 Ir1 N1 C5 -150.9(6)
C2 N2 C1 N3 2.8(9)
C4 N2 C1 N3 -179.2(7)
C2 N2 C1 Ir1 -175.3(6)
C4 N2 C1 Ir1 2.8(11)
C3 N3 C1 N2 -1.9(9)
C10 N3 C1 N2 174.2(8)
C3 N3 C1 Ir1 175.9(7)
C10 N3 C1 Ir1 -8.0(13)
N1 Ir1 C1 N2 34.6(7)
C17 Ir1 C1 N2 -61.5(8)
C13 Ir1 C1 N2 -99.3(7)
C14 Ir1 C1 N2 -134.5(7)
C16 Ir1 C1 N2 -51.0(11)
C15 Ir1 C1 N2 -140.1(8)
I1 Ir1 C1 N2 121.7(7)
N1 Ir1 C1 N3 -142.8(9)
C17 Ir1 C1 N3 121.2(8)
C13 Ir1 C1 N3 83.4(9)
C14 Ir1 C1 N3 48.1(9)
C16 Ir1 C1 N3 131.6(8)
C15 Ir1 C1 N3 42.5(13)
I1 Ir1 C1 N3 -55.6(8)
C1 N2 C2 C3 -2.7(10)
C4 N2 C2 C3 179.3(8)
N2 C2 C3 N3 1.4(10)
C1 N3 C3 C2 0.3(10)
C10 N3 C3 C2 -175.8(8)
C1 N2 C4 C9 146.2(9)
C2 N2 C4 C9 -36.0(12)
C1 N2 C4 C5 -35.9(11)
C2 N2 C4 C5 141.9(8)
Ir1 N1 C5 C4 48.2(10)
Ir1 N1 C5 C6 -130.0(8)
C9 C4 C5 N1 -175.6(8)
N2 C4 C5 N1 6.6(12)
C9 C4 C5 C6 2.8(13)
N2 C4 C5 C6 -175.0(7)
N1 C5 C6 C7 177.2(9)
C4 C5 C6 C7 -1.1(13)
C5 C6 C7 C8 -3.2(15)
C6 C7 C8 C9 5.8(16)
C7 C8 C9 C4 -4.1(15)
C5 C4 C9 C8 -0.3(14)
N2 C4 C9 C8 177.5(8)
C1 N3 C10 C11 122.5(10)
C3 N3 C10 C11 -62.0(12)
C1 N3 C10 C12 -112.5(10)
C3 N3 C10 C12 63.0(11)
C1 Ir1 C13 C14 -123.8(5)
N1 Ir1 C13 C14 150.8(5)
C17 Ir1 C13 C14 117.9(7)
C16 Ir1 C13 C14 79.2(5)
C15 Ir1 C13 C14 37.6(5)
I1 Ir1 C13 C14 -23.3(6)
C1 Ir1 C13 C17 118.4(5)
N1 Ir1 C13 C17 33.0(7)
C14 Ir1 C13 C17 -117.9(7)
C16 Ir1 C13 C17 -38.6(5)
C15 Ir1 C13 C17 -80.3(6)
I1 Ir1 C13 C17 -141.1(4)
C1 Ir1 C13 C18 1.7(9)
N1 Ir1 C13 C18 -83.7(9)
C17 Ir1 C13 C18 -116.7(10)
C14 Ir1 C13 C18 125.5(10)
C16 Ir1 C13 C18 -155.3(9)
C15 Ir1 C13 C18 163.0(9)
I1 Ir1 C13 C18 102.2(8)
C17 C13 C14 C15 -2.5(10)
C18 C13 C14 C15 173.4(8)
Ir1 C13 C14 C15 -63.0(6)
C17 C13 C14 C19 -175.0(8)
C18 C13 C14 C19 1.0(15)
Ir1 C13 C14 C19 124.5(9)
C17 C13 C14 Ir1 60.5(6)
C18 C13 C14 Ir1 -123.6(9)
C1 Ir1 C14 C15 -176.0(5)
N1 Ir1 C14 C15 36.0(12)
C17 Ir1 C14 C15 78.4(6)
C13 Ir1 C14 C15 116.7(8)
C16 Ir1 C14 C15 35.6(5)
I1 Ir1 C14 C15 -78.9(5)
C1 Ir1 C14 C13 67.3(6)
N1 Ir1 C14 C13 -80.8(10)
C17 Ir1 C14 C13 -38.3(5)
C16 Ir1 C14 C13 -81.2(5)
C15 Ir1 C14 C13 -116.7(8)
I1 Ir1 C14 C13 164.4(4)
C1 Ir1 C14 C19 -53.1(10)
N1 Ir1 C14 C19 158.8(9)
C17 Ir1 C14 C19 -158.8(10)
C13 Ir1 C14 C19 -120.4(11)
C16 Ir1 C14 C19 158.4(10)
C15 Ir1 C14 C19 122.8(11)
I1 Ir1 C14 C19 44.0(9)
C13 C14 C15 C16 1.1(10)
C19 C14 C15 C16 173.5(8)
Ir1 C14 C15 C16 -59.8(6)
C13 C14 C15 C20 -177.2(8)
C19 C14 C15 C20 -4.8(15)
Ir1 C14 C15 C20 121.9(9)
C13 C14 C15 Ir1 60.9(6)
C19 C14 C15 Ir1 -126.6(9)
C1 Ir1 C15 C16 128.7(8)
N1 Ir1 C15 C16 -45.0(6)
C17 Ir1 C15 C16 37.6(5)
C13 Ir1 C15 C16 82.1(5)
C14 Ir1 C15 C16 120.4(8)
I1 Ir1 C15 C16 -133.6(5)
C1 Ir1 C15 C14 8.3(11)
N1 Ir1 C15 C14 -165.4(5)
C17 Ir1 C15 C14 -82.8(6)
C13 Ir1 C15 C14 -38.4(5)
C16 Ir1 C15 C14 -120.4(8)
I1 Ir1 C15 C14 106.0(5)
C1 Ir1 C15 C20 -110.8(10)
N1 Ir1 C15 C20 75.6(10)
C17 Ir1 C15 C20 158.2(10)
C13 Ir1 C15 C20 -157.4(10)
C14 Ir1 C15 C20 -119.0(11)
C16 Ir1 C15 C20 120.5(11)
I1 Ir1 C15 C20 -13.1(9)
C14 C15 C16 C17 0.8(10)
C20 C15 C16 C17 179.1(8)
Ir1 C15 C16 C17 -58.6(6)
C14 C15 C16 C21 -179.6(8)
C20 C15 C16 C21 -1.3(14)
Ir1 C15 C16 C21 121.0(9)
C14 C15 C16 Ir1 59.4(6)
C20 C15 C16 Ir1 -122.3(9)
C1 Ir1 C16 C15 -133.8(7)
N1 Ir1 C16 C15 144.2(5)
C17 Ir1 C16 C15 -118.4(7)
C13 Ir1 C16 C15 -78.7(5)
C14 Ir1 C16 C15 -35.9(5)
I1 Ir1 C16 C15 54.3(5)
C1 Ir1 C16 C17 -15.4(10)
N1 Ir1 C16 C17 -97.3(5)
C13 Ir1 C16 C17 39.7(5)
C14 Ir1 C16 C17 82.5(5)
C15 Ir1 C16 C17 118.4(7)
I1 Ir1 C16 C17 172.7(4)
C1 Ir1 C16 C21 104.3(10)
N1 Ir1 C16 C21 22.4(9)
C17 Ir1 C16 C21 119.7(11)
C13 Ir1 C16 C21 159.4(10)
C14 Ir1 C16 C21 -157.7(10)
C15 Ir1 C16 C21 -121.8(11)
I1 Ir1 C16 C21 -67.6(9)
C15 C16 C17 C13 -2.3(9)
C21 C16 C17 C13 178.1(8)
Ir1 C16 C17 C13 -63.8(6)
C15 C16 C17 C22 -173.6(8)
C21 C16 C17 C22 6.8(14)
Ir1 C16 C17 C22 125.0(8)
C15 C16 C17 Ir1 61.4(6)
C21 C16 C17 Ir1 -118.2(9)
C14 C13 C17 C16 3.0(9)
C18 C13 C17 C16 -173.2(8)
Ir1 C13 C17 C16 65.5(6)
C14 C13 C17 C22 174.1(8)
C18 C13 C17 C22 -2.1(13)
Ir1 C13 C17 C22 -123.3(9)
C14 C13 C17 Ir1 -62.5(6)
C18 C13 C17 Ir1 121.3(8)
C1 Ir1 C17 C16 172.1(5)
N1 Ir1 C17 C16 87.9(5)
C13 Ir1 C17 C16 -115.3(7)
C14 Ir1 C17 C16 -78.1(5)
C15 Ir1 C17 C16 -36.4(5)
I1 Ir1 C17 C16 -15.4(9)
C1 Ir1 C17 C13 -72.6(6)
N1 Ir1 C17 C13 -156.8(5)
C14 Ir1 C17 C13 37.2(5)
C16 Ir1 C17 C13 115.3(7)
C15 Ir1 C17 C13 78.9(5)
I1 Ir1 C17 C13 99.9(7)
C1 Ir1 C17 C22 49.5(9)
N1 Ir1 C17 C22 -34.7(9)
C13 Ir1 C17 C22 122.1(11)
C14 Ir1 C17 C22 159.2(9)
C16 Ir1 C17 C22 -122.6(10)
C15 Ir1 C17 C22 -159.0(9)
I1 Ir1 C17 C22 -138.0(7)
